data_6000557
loop_
_publ_author_name
'Jouanneaux, A.'
'Fitch, A. N.'
'Cockcroft, J. K.'

_publ_section_title
;
 The crystal-structure of CBrF3 by high-resolution powder
 neutron-diffraction
;
_journal_name_full 'Molecular Physics'
_journal_page_first 45
_journal_page_last 50
_journal_paper_doi 10.1080/00268979200102301
_journal_volume 77
_journal_year 1992
_chemical_formula_sum 'C Br F3'
_space_group_crystal_system monoclinic
_space_group_IT_number 14
_space_group_name_Hall '-P 2yab'
_space_group_name_H-M_alt 'P 1 21/a 1'
_cell_angle_alpha 90.000
_cell_angle_beta 111.722
_cell_angle_gamma 90.000
_cell_formula_units_Z 4
_cell_length_a 8.1460
_cell_length_b 5.8533
_cell_length_c 7.9616
_cell_volume 352.66
_diffrn_ambient_temperature 1.5
_cod_depositor_comments
;
 Adding the atomic coordinates, isotropic atomic displacement parameter values
 and space group information after consulting the original publication.

 Antanas Vaitkus,
 2018-06-17
;
_cod_database_code 6000557

loop_
_space_group_symop_id
_space_group_symop_operation_xyz
1 x,y,z
2 -x+1/2,y+1/2,-z
3 -x,-y,-z
4 x+1/2,-y+1/2,z

loop_
_atom_site_label
_atom_site_type_symbol
_atom_site_site_symmetry_multiplicity
_atom_site_Wyckoff_symbol
_atom_site_fract_x
_atom_site_fract_y
_atom_site_fract_z
_atom_site_B_iso_or_equiv
C C 4 e 0.6888(3) 0.8900(4) 0.8023(3) 0.56(5)
Br Br 4 e 0.7419(2) 0.1112(4) 0.6526(3) 0.73(5)
F(1) F 4 e 0.8191(4) 0.8760(5) 0.9601(4) 0.78(3)
F(2) F 4 e 0.6650(4) 0.6859(5) 0.7244(4) 0.78(3)
F(3) F 4 e 0.5408(4) 0.9452(5) 0.8255(4) 0.78(3)
